data_7063140
loop_
_publ_author_name
'Wang, Fei'
'Zhang, Yi'
'Zhou, Wei'
'Long, Zhiqing'
'Xiong, Shenglun'
'Zhang, Qinpeng'
'Sessler, Jonathan L.'
'He, Qing'

_publ_section_title
;
 &#x201C;One-pot&#x201D; synthesis of oligopyrrolic dialdehydes
;
_journal_issue 18
_journal_name_full 'New Journal of Chemistry'
_journal_page_first 8153
_journal_page_last 8157
_journal_paper_doi 10.1039/D4NJ00933A
_journal_volume 48
_journal_year 2024
_chemical_formula_sum 'C34 H39 N3 O3'
_chemical_formula_weight 537.68
_space_group_crystal_system triclinic
_space_group_IT_number 2
_space_group_name_Hall '-P 1'
_space_group_name_H-M_alt 'P -1'
_atom_sites_solution_hydrogens geom
_audit_creation_method SHELXL-2018/3
_audit_update_record
;
2023-10-03 deposited with the CCDC.	2024-04-08 downloaded from the CCDC.
;
_cell_angle_alpha 86.208(3)
_cell_angle_beta 68.959(3)
_cell_angle_gamma 88.712(3)
_cell_formula_units_Z 2
_cell_length_a 11.1718(7)
_cell_length_b 11.1929(7)
_cell_length_c 12.4287(8)
_cell_measurement_reflns_used 8017
_cell_measurement_temperature 193(2)
_cell_measurement_theta_max 53.94
_cell_measurement_theta_min 3.32
_cell_volume 1447.34(16)
_computing_structure_refinement 'SHELXL-2018/3 (Sheldrick, 2018)'
_computing_structure_solution 'SHELXT 2014/5 (Sheldrick, 2014)'
_diffrn_ambient_temperature 193(2)
_diffrn_measured_fraction_theta_full 0.996
_diffrn_measured_fraction_theta_max 0.996
_diffrn_measurement_device_type 'Bruker APEX-II CCD'
_diffrn_measurement_method '\f and \w scans'
_diffrn_radiation_type GaK\a
_diffrn_radiation_wavelength 1.34139
_diffrn_reflns_av_R_equivalents 0.0568
_diffrn_reflns_av_unetI/netI 0.0403
_diffrn_reflns_Laue_measured_fraction_full 0.996
_diffrn_reflns_Laue_measured_fraction_max 0.996
_diffrn_reflns_limit_h_max 13
_diffrn_reflns_limit_h_min -13
_diffrn_reflns_limit_k_max 13
_diffrn_reflns_limit_k_min -13
_diffrn_reflns_limit_l_max 14
_diffrn_reflns_limit_l_min -14
_diffrn_reflns_number 23837
_diffrn_reflns_point_group_measured_fraction_full 0.996
_diffrn_reflns_point_group_measured_fraction_max 0.996
_diffrn_reflns_theta_full 52.996
_diffrn_reflns_theta_max 52.996
_diffrn_reflns_theta_min 3.321
_exptl_absorpt_coefficient_mu 0.397
_exptl_crystal_colour colorless
_exptl_crystal_density_diffrn 1.234
_exptl_crystal_description block
_exptl_crystal_F_000 576
_exptl_crystal_size_max 0.120
_exptl_crystal_size_mid 0.110
_exptl_crystal_size_min 0.100
_refine_diff_density_max 1.120
_refine_diff_density_min -0.443
_refine_diff_density_rms 0.053
_refine_ls_extinction_method none
_refine_ls_goodness_of_fit_ref 1.111
_refine_ls_hydrogen_treatment constr
_refine_ls_matrix_type full
_refine_ls_number_parameters 353
_refine_ls_number_reflns 5103
_refine_ls_number_restraints 0
_refine_ls_restrained_S_all 1.111
_refine_ls_R_factor_all 0.0903
_refine_ls_R_factor_gt 0.0700
_refine_ls_shift/su_max 0.000
_refine_ls_shift/su_mean 0.000
_refine_ls_structure_factor_coef Fsqd
_refine_ls_weighting_details 'w=1/[\s^2^(Fo^2^)+2.0000P] where P=(Fo^2^+2Fc^2^)/3'
_refine_ls_weighting_scheme calc
_refine_ls_wR_factor_gt 0.1408
_refine_ls_wR_factor_ref 0.1515
_reflns_Friedel_coverage 0.000
_reflns_number_gt 3849
_reflns_number_total 5103
_reflns_threshold_expression 'I > 2\s(I)'
_cod_data_source_file d4nj00933a2.cif
_cod_data_source_block WF-4_0m_a
_cod_depositor_comments 'Adding full bibliography for 7063139--7063144.cif.'
_cod_database_code 7063140
_shelx_shelxl_version_number 2018/3
_shelx_space_group_comment
;
The symmetry employed for this shelxl refinement is uniquely defined
by the following loop, which should always be used as a source of
symmetry information in preference to the above space-group names.
They are only intended as comments.
;
_shelx_estimated_absorpt_t_min 0.954
_shelx_estimated_absorpt_t_max 0.961

loop_
_space_group_symop_operation_xyz
'x, y, z'
'-x, -y, -z'

loop_
_atom_site_label
_atom_site_type_symbol
_atom_site_fract_x
_atom_site_fract_y
_atom_site_fract_z
_atom_site_U_iso_or_equiv
_atom_site_adp_type
_atom_site_occupancy
_atom_site_site_symmetry_order
_atom_site_calc_flag
_atom_site_refinement_flags_posn
_atom_site_refinement_flags_adp
_atom_site_refinement_flags_occupancy
_atom_site_disorder_assembly
_atom_site_disorder_group
C1 C 0.6718(6) 0.0219(4) 0.5216(5) 0.127(2) Uani 1 1 d . . . . .
H1A H 0.690489 0.009388 0.592712 0.191 Uiso 1 1 calc R U . . .
H1B H 0.676195 -0.054903 0.486699 0.191 Uiso 1 1 calc R U . . .
H1C H 0.585559 0.055619 0.539594 0.191 Uiso 1 1 calc R U . . .
C2 C 0.7681(4) 0.1066(3) 0.4386(3) 0.0604(9) Uani 1 1 d . . . . .
H2A H 0.855346 0.074965 0.425392 0.073 Uiso 1 1 calc R U . . .
H2B H 0.755173 0.111241 0.363683 0.073 Uiso 1 1 calc R U . . .
C3 C 0.7585(3) 0.2305(3) 0.4813(3) 0.0460(7) Uani 1 1 d . . . . .
C4 C 0.6768(3) 0.3192(3) 0.4665(3) 0.0492(8) Uani 1 1 d . . . . .
C5 C 0.5914(4) 0.3199(4) 0.4060(4) 0.0783(13) Uani 1 1 d . . . . .
H5 H 0.587486 0.249333 0.368901 0.094 Uiso 1 1 calc R U . . .
C6 C 0.8223(3) 0.2752(3) 0.5493(3) 0.050 Uani 1 1 d . . . . .
C7 C 0.9059(4) 0.2002(3) 0.6010(4) 0.079 Uani 1 1 d . . . . .
H7A H 0.909154 0.238275 0.669571 0.095 Uiso 1 1 calc R U . . .
H7B H 0.867181 0.119779 0.626703 0.095 Uiso 1 1 calc R U . . .
C8 C 1.0329(4) 0.1881(4) 0.5202(4) 0.0923(14) Uani 1 1 d . . . . .
H8A H 1.030359 0.147083 0.453737 0.138 Uiso 1 1 calc R U . . .
H8B H 1.084401 0.141255 0.557042 0.138 Uiso 1 1 calc R U . . .
H8C H 1.071291 0.267598 0.494035 0.138 Uiso 1 1 calc R U . . .
C9 C 0.7794(3) 0.3923(2) 0.5738(3) 0.0386(6) Uani 1 1 d . . . . .
C10 C 0.8120(3) 0.4830(2) 0.6388(2) 0.0375(6) Uani 1 1 d . . . . .
C11 C 0.9325(3) 0.4836(3) 0.6524(3) 0.0412(7) Uani 1 1 d . . . . .
H11 H 0.991851 0.421644 0.620992 0.049 Uiso 1 1 calc R U . . .
C12 C 0.9672(3) 0.5706(3) 0.7092(3) 0.0425(7) Uani 1 1 d . . . . .
H12 H 1.048266 0.568189 0.717939 0.051 Uiso 1 1 calc R U . . .
C13 C 0.8807(3) 0.6614(2) 0.7533(3) 0.0378(6) Uani 1 1 d . . . . .
C14 C 0.7604(2) 0.6654(2) 0.7386(2) 0.0360(6) Uani 1 1 d . . . . .
C15 C 0.7264(3) 0.5753(2) 0.6833(2) 0.0378(6) Uani 1 1 d . . . . .
H15 H 0.644660 0.576622 0.675857 0.045 Uiso 1 1 calc R U . . .
C16 C 0.6995(2) 0.7758(2) 0.7841(2) 0.0353(6) Uani 1 1 d . . . . .
C17 C 0.5870(2) 0.8328(2) 0.7873(2) 0.0371(6) Uani 1 1 d . . . . .
H17 H 0.529714 0.795108 0.759204 0.044 Uiso 1 1 calc R U . . .
C18 C 0.5579(2) 0.9450(2) 0.8317(2) 0.0376(6) Uani 1 1 d . . . . .
C19 C 0.6435(3) 0.9978(3) 0.8761(3) 0.0402(7) Uani 1 1 d . . . . .
H19 H 0.622843 1.073631 0.908215 0.048 Uiso 1 1 calc R U . . .
C20 C 0.7555(3) 0.9424(3) 0.8739(3) 0.0402(7) Uani 1 1 d . . . . .
H20 H 0.811551 0.978769 0.904390 0.048 Uiso 1 1 calc R U . . .
C21 C 0.7842(2) 0.8324(2) 0.8263(2) 0.0369(6) Uani 1 1 d . . . . .
C22 C 0.4421(3) 1.0080(3) 0.8303(3) 0.0387(7) Uani 1 1 d . . . . .
C23 C 0.4185(3) 1.1293(3) 0.8097(3) 0.0418(7) Uani 1 1 d . . . . .
C24 C 0.5119(3) 1.2315(3) 0.7851(3) 0.0506(8) Uani 1 1 d . . . . .
H24A H 0.503433 1.285190 0.721712 0.061 Uiso 1 1 calc R U . . .
H24B H 0.600266 1.199202 0.758638 0.061 Uiso 1 1 calc R U . . .
C25 C 0.4911(3) 1.3043(3) 0.8903(4) 0.0645(10) Uani 1 1 d . . . . .
H25A H 0.402681 1.333783 0.919027 0.097 Uiso 1 1 calc R U . . .
H25B H 0.550546 1.372362 0.868054 0.097 Uiso 1 1 calc R U . . .
H25C H 0.506872 1.253422 0.951074 0.097 Uiso 1 1 calc R U . . .
C26 C 0.2908(3) 1.1386(3) 0.8151(3) 0.0450(7) Uani 1 1 d . . . . .
C27 C 0.2231(3) 1.2507(3) 0.7958(4) 0.0639(10) Uani 1 1 d . . . . .
H27A H 0.129460 1.236320 0.830055 0.077 Uiso 1 1 calc R U . . .
H27B H 0.243407 1.314984 0.837526 0.077 Uiso 1 1 calc R U . . .
C28 C 0.2566(5) 1.2943(5) 0.6710(5) 0.1112(19) Uani 1 1 d . . . . .
H28A H 0.348303 1.313396 0.637047 0.167 Uiso 1 1 calc R U . . .
H28B H 0.206566 1.366143 0.666304 0.167 Uiso 1 1 calc R U . . .
H28C H 0.236814 1.231557 0.628489 0.167 Uiso 1 1 calc R U . . .
C29 C 0.2388(3) 1.0232(3) 0.8381(3) 0.0431(7) Uani 1 1 d . . . . .
C30 C 0.1141(3) 0.9822(3) 0.8543(3) 0.0507(8) Uani 1 1 d . . . . .
H30 H 0.052757 1.040452 0.849708 0.061 Uiso 1 1 calc R U . . .
C31 C 0.3261(4) 0.5996(4) 0.9238(5) 0.0979(16) Uani 1 1 d . . . . .
H31A H 0.377467 0.556555 0.964394 0.118 Uiso 1 1 calc R U . . .
H31B H 0.374775 0.600927 0.839603 0.118 Uiso 1 1 calc R U . . .
C32 C 0.2002(5) 0.5394(5) 0.9524(6) 0.121(2) Uani 1 1 d . . . . .
H32A H 0.183630 0.525841 0.881094 0.146 Uiso 1 1 calc R U . . .
H32B H 0.198908 0.461116 0.994906 0.146 Uiso 1 1 calc R U . . .
C33 C 0.1028(4) 0.6201(3) 1.0250(4) 0.0752(11) Uani 1 1 d . . . . .
H33A H 0.044749 0.576650 1.095785 0.090 Uiso 1 1 calc R U . . .
H33B H 0.051330 0.658620 0.982034 0.090 Uiso 1 1 calc R U . . .
C34 C 0.1821(4) 0.7100(4) 1.0531(3) 0.0705(11) Uani 1 1 d . . . . .
H34A H 0.139762 0.789306 1.061689 0.085 Uiso 1 1 calc R U . . .
H34B H 0.195203 0.684786 1.125972 0.085 Uiso 1 1 calc R U . . .
N1 N 0.6912(2) 0.4163(2) 0.5236(2) 0.0458(6) Uani 1 1 d . . . . .
H1 H 0.649134 0.484234 0.526954 0.055 Uiso 1 1 calc R U . . .
N2 N 0.8918(2) 0.7612(2) 0.8088(2) 0.0417(6) Uani 1 1 d . . . . .
H2 H 0.956857 0.776966 0.829769 0.050 Uiso 1 1 calc R U . . .
N3 N 0.3334(2) 0.9451(2) 0.8462(2) 0.0394(6) Uani 1 1 d . . . . .
H3 H 0.324705 0.866976 0.859616 0.047 Uiso 1 1 calc R U . . .
O1 O 0.5216(3) 0.4032(3) 0.3969(3) 0.1064(12) Uani 1 1 d . . . . .
O2 O 0.0789(2) 0.8766(2) 0.8741(2) 0.0599(6) Uani 1 1 d . . . . .
O3 O 0.3009(2) 0.7152(2) 0.9591(2) 0.0663(7) Uani 1 1 d . . . . .

loop_
_atom_site_aniso_label
_atom_site_aniso_U_11
_atom_site_aniso_U_22
_atom_site_aniso_U_33
_atom_site_aniso_U_23
_atom_site_aniso_U_13
_atom_site_aniso_U_12
C1 0.182(6) 0.058(3) 0.104(4) -0.029(3) 0.000(4) -0.037(3)
C2 0.071(2) 0.0488(19) 0.067(2) -0.0234(17) -0.030(2) 0.0104(17)
C3 0.0484(18) 0.0428(17) 0.0495(19) -0.0134(14) -0.0195(15) 0.0056(14)
C4 0.0473(18) 0.0529(18) 0.058(2) -0.0251(16) -0.0287(16) 0.0124(14)
C5 0.076(3) 0.085(3) 0.103(3) -0.056(2) -0.061(3) 0.033(2)
C6 0.056 0.041 0.064 -0.012 -0.032 0.010
C7 0.089 0.057 0.109 -0.026 -0.056 0.020
C8 0.092(3) 0.096(3) 0.087(3) -0.003(3) -0.030(3) 0.000(3)
C9 0.0355(15) 0.0393(15) 0.0446(17) -0.0063(13) -0.0183(13) 0.0037(12)
C10 0.0359(15) 0.0369(15) 0.0422(17) -0.0054(12) -0.0168(13) 0.0032(12)
C11 0.0357(15) 0.0406(16) 0.0510(18) -0.0070(13) -0.0196(14) 0.0083(12)
C12 0.0327(15) 0.0456(17) 0.0556(19) -0.0047(14) -0.0235(14) 0.0039(13)
C13 0.0329(14) 0.0385(15) 0.0460(17) -0.0050(13) -0.0186(13) 0.0003(12)
C14 0.0284(14) 0.0387(15) 0.0438(17) -0.0069(12) -0.0157(12) 0.0003(11)
C15 0.0319(14) 0.0392(15) 0.0465(17) -0.0062(13) -0.0185(13) 0.0005(12)
C16 0.0282(14) 0.0374(15) 0.0430(16) -0.0074(12) -0.0153(12) -0.0005(11)
C17 0.0291(14) 0.0405(15) 0.0449(17) -0.0107(13) -0.0159(13) -0.0013(12)
C18 0.0282(14) 0.0415(15) 0.0440(17) -0.0088(13) -0.0131(12) -0.0004(12)
C19 0.0361(15) 0.0406(16) 0.0457(17) -0.0126(13) -0.0149(13) -0.0014(12)
C20 0.0323(14) 0.0462(16) 0.0465(18) -0.0112(13) -0.0180(13) -0.0033(12)
C21 0.0296(14) 0.0416(15) 0.0433(17) -0.0059(13) -0.0170(13) -0.0025(12)
C22 0.0310(14) 0.0427(16) 0.0447(17) -0.0124(13) -0.0148(13) 0.0005(12)
C23 0.0359(15) 0.0404(16) 0.0503(18) -0.0119(13) -0.0157(14) 0.0025(12)
C24 0.0422(17) 0.0454(17) 0.066(2) -0.0012(15) -0.0222(16) -0.0041(14)
C25 0.058(2) 0.0458(19) 0.097(3) -0.0211(19) -0.033(2) -0.0017(16)
C26 0.0382(16) 0.0453(17) 0.055(2) -0.0153(14) -0.0197(15) 0.0081(13)
C27 0.057(2) 0.050(2) 0.094(3) -0.0192(19) -0.038(2) 0.0154(16)
C28 0.137(5) 0.096(4) 0.127(5) -0.003(3) -0.084(4) 0.043(3)
C29 0.0320(15) 0.0492(17) 0.0528(19) -0.0175(14) -0.0185(14) 0.0066(13)
C30 0.0365(16) 0.064(2) 0.058(2) -0.0147(17) -0.0232(15) 0.0053(15)
C31 0.080(3) 0.065(3) 0.126(4) -0.033(3) -0.004(3) -0.001(2)
C32 0.085(3) 0.093(4) 0.176(6) -0.065(4) -0.024(4) -0.009(3)
C33 0.058(2) 0.064(2) 0.095(3) 0.003(2) -0.017(2) -0.0095(19)
C34 0.076(3) 0.067(2) 0.063(3) -0.0137(19) -0.017(2) 0.002(2)
N1 0.0442(14) 0.0452(14) 0.0583(17) -0.0207(12) -0.0286(13) 0.0140(11)
N2 0.0316(12) 0.0459(14) 0.0562(16) -0.0112(12) -0.0249(12) 0.0018(10)
N3 0.0310(12) 0.0389(13) 0.0521(15) -0.0127(11) -0.0178(11) 0.0025(10)
O1 0.102(2) 0.118(2) 0.151(3) -0.083(2) -0.100(2) 0.065(2)
O2 0.0452(13) 0.0675(16) 0.0778(17) -0.0055(13) -0.0344(12) -0.0119(11)
O3 0.0494(14) 0.0511(14) 0.094(2) -0.0027(13) -0.0209(14) -0.0037(11)

loop_
_atom_type_symbol
_atom_type_description
_atom_type_scat_dispersion_real
_atom_type_scat_dispersion_imag
_atom_type_scat_source
C C 0.0137 0.0067 'International Tables Vol C Tables 4.2.6.8 and 6.1.1.4'
H H 0.0000 0.0000 'International Tables Vol C Tables 4.2.6.8 and 6.1.1.4'
N N 0.0241 0.0134 'International Tables Vol C Tables 4.2.6.8 and 6.1.1.4'
O O 0.0389 0.0241 'International Tables Vol C Tables 4.2.6.8 and 6.1.1.4'

loop_
_geom_angle_atom_site_label_1
_geom_angle_atom_site_label_2
_geom_angle_atom_site_label_3
_geom_angle
_geom_angle_site_symmetry_1
_geom_angle_site_symmetry_3
_geom_angle_publ_flag
C2 C1 H1A 109.5 . . ?
C2 C1 H1B 109.5 . . ?
H1A C1 H1B 109.5 . . ?
C2 C1 H1C 109.5 . . ?
H1A C1 H1C 109.5 . . ?
H1B C1 H1C 109.5 . . ?
C3 C2 C1 112.6(3) . . ?
C3 C2 H2A 109.1 . . ?
C1 C2 H2A 109.1 . . ?
C3 C2 H2B 109.1 . . ?
C1 C2 H2B 109.1 . . ?
H2A C2 H2B 107.8 . . ?
C4 C3 C6 107.3(3) . . ?
C4 C3 C2 125.1(3) . . ?
C6 C3 C2 127.4(3) . . ?
N1 C4 C3 107.5(3) . . ?
N1 C4 C5 122.4(3) . . ?
C3 C4 C5 130.1(3) . . ?
O1 C5 C4 126.0(3) . . ?
O1 C5 H5 117.0 . . ?
C4 C5 H5 117.0 . . ?
C3 C6 C9 107.8(3) . . ?
C3 C6 C7 124.4(3) . . ?
C9 C6 C7 127.1(3) . . ?
C8 C7 C6 111.8(4) . . ?
C8 C7 H7A 109.3 . . ?
C6 C7 H7A 109.3 . . ?
C8 C7 H7B 109.3 . . ?
C6 C7 H7B 109.3 . . ?
H7A C7 H7B 107.9 . . ?
C7 C8 H8A 109.5 . . ?
C7 C8 H8B 109.5 . . ?
H8A C8 H8B 109.5 . . ?
C7 C8 H8C 109.5 . . ?
H8A C8 H8C 109.5 . . ?
H8B C8 H8C 109.5 . . ?
N1 C9 C6 107.0(2) . . ?
N1 C9 C10 120.3(2) . . ?
C6 C9 C10 132.7(3) . . ?
C15 C10 C11 118.3(3) . . ?
C15 C10 C9 120.0(2) . . ?
C11 C10 C9 121.6(2) . . ?
C12 C11 C10 122.6(3) . . ?
C12 C11 H11 118.7 . . ?
C10 C11 H11 118.7 . . ?
C11 C12 C13 118.3(3) . . ?
C11 C12 H12 120.9 . . ?
C13 C12 H12 120.9 . . ?
N2 C13 C12 130.6(2) . . ?
N2 C13 C14 108.7(2) . . ?
C12 C13 C14 120.6(3) . . ?
C15 C14 C13 120.1(2) . . ?
C15 C14 C16 133.2(2) . . ?
C13 C14 C16 106.6(2) . . ?
C14 C15 C10 120.0(2) . . ?
C14 C15 H15 120.0 . . ?
C10 C15 H15 120.0 . . ?
C17 C16 C21 119.6(2) . . ?
C17 C16 C14 133.7(2) . . ?
C21 C16 C14 106.6(2) . . ?
C16 C17 C18 120.0(2) . . ?
C16 C17 H17 120.0 . . ?
C18 C17 H17 120.0 . . ?
C17 C18 C19 118.8(2) . . ?
C17 C18 C22 120.2(2) . . ?
C19 C18 C22 121.0(2) . . ?
C20 C19 C18 121.9(3) . . ?
C20 C19 H19 119.0 . . ?
C18 C19 H19 119.0 . . ?
C19 C20 C21 118.2(2) . . ?
C19 C20 H20 120.9 . . ?
C21 C20 H20 120.9 . . ?
N2 C21 C20 129.7(2) . . ?
N2 C21 C16 108.9(2) . . ?
C20 C21 C16 121.4(2) . . ?
N3 C22 C23 108.2(2) . . ?
N3 C22 C18 120.0(2) . . ?
C23 C22 C18 131.7(3) . . ?
C22 C23 C26 107.2(3) . . ?
C22 C23 C24 126.9(3) . . ?
C26 C23 C24 125.8(3) . . ?
C23 C24 C25 113.0(3) . . ?
C23 C24 H24A 109.0 . . ?
C25 C24 H24A 109.0 . . ?
C23 C24 H24B 109.0 . . ?
C25 C24 H24B 109.0 . . ?
H24A C24 H24B 107.8 . . ?
C24 C25 H25A 109.5 . . ?
C24 C25 H25B 109.5 . . ?
H25A C25 H25B 109.5 . . ?
C24 C25 H25C 109.5 . . ?
H25A C25 H25C 109.5 . . ?
H25B C25 H25C 109.5 . . ?
C29 C26 C23 107.5(3) . . ?
C29 C26 C27 125.9(3) . . ?
C23 C26 C27 126.7(3) . . ?
C28 C27 C26 115.0(3) . . ?
C28 C27 H27A 108.5 . . ?
C26 C27 H27A 108.5 . . ?
C28 C27 H27B 108.5 . . ?
C26 C27 H27B 108.5 . . ?
H27A C27 H27B 107.5 . . ?
C27 C28 H28A 109.5 . . ?
C27 C28 H28B 109.5 . . ?
H28A C28 H28B 109.5 . . ?
C27 C28 H28C 109.5 . . ?
H28A C28 H28C 109.5 . . ?
H28B C28 H28C 109.5 . . ?
N3 C29 C26 107.7(2) . . ?
N3 C29 C30 121.4(3) . . ?
C26 C29 C30 130.9(3) . . ?
O2 C30 C29 125.2(3) . . ?
O2 C30 H30 117.4 . . ?
C29 C30 H30 117.4 . . ?
O3 C31 C32 107.0(4) . . ?
O3 C31 H31A 110.3 . . ?
C32 C31 H31A 110.3 . . ?
O3 C31 H31B 110.3 . . ?
C32 C31 H31B 110.3 . . ?
H31A C31 H31B 108.6 . . ?
C33 C32 C31 106.3(4) . . ?
C33 C32 H32A 110.5 . . ?
C31 C32 H32A 110.5 . . ?
C33 C32 H32B 110.5 . . ?
C31 C32 H32B 110.5 . . ?
H32A C32 H32B 108.7 . . ?
C32 C33 C34 102.7(3) . . ?
C32 C33 H33A 111.2 . . ?
C34 C33 H33A 111.2 . . ?
C32 C33 H33B 111.2 . . ?
C34 C33 H33B 111.2 . . ?
H33A C33 H33B 109.1 . . ?
O3 C34 C33 105.7(3) . . ?
O3 C34 H34A 110.6 . . ?
C33 C34 H34A 110.6 . . ?
O3 C34 H34B 110.6 . . ?
C33 C34 H34B 110.6 . . ?
H34A C34 H34B 108.7 . . ?
C9 N1 C4 110.3(2) . . ?
C9 N1 H1 124.8 . . ?
C4 N1 H1 124.8 . . ?
C13 N2 C21 109.1(2) . . ?
C13 N2 H2 125.4 . . ?
C21 N2 H2 125.4 . . ?
C22 N3 C29 109.4(2) . . ?
C22 N3 H3 125.3 . . ?
C29 N3 H3 125.3 . . ?
C31 O3 C34 106.1(3) . . ?

loop_
_geom_bond_atom_site_label_1
_geom_bond_atom_site_label_2
_geom_bond_distance
_geom_bond_site_symmetry_2
_geom_bond_publ_flag
C1 C2 1.497(6) . ?
C1 H1A 0.9800 . ?
C1 H1B 0.9800 . ?
C1 H1C 0.9800 . ?
C2 C3 1.506(4) . ?
C2 H2A 0.9900 . ?
C2 H2B 0.9900 . ?
C3 C4 1.381(4) . ?
C3 C6 1.406(4) . ?
C4 N1 1.380(4) . ?
C4 C5 1.411(4) . ?
C5 O1 1.228(4) . ?
C5 H5 0.9500 . ?
C6 C9 1.400(4) . ?
C6 C7 1.521(5) . ?
C7 C8 1.423(6) . ?
C7 H7A 0.9900 . ?
C7 H7B 0.9900 . ?
C8 H8A 0.9800 . ?
C8 H8B 0.9800 . ?
C8 H8C 0.9800 . ?
C9 N1 1.356(3) . ?
C9 C10 1.468(4) . ?
C10 C15 1.392(4) . ?
C10 C11 1.416(4) . ?
C11 C12 1.379(4) . ?
C11 H11 0.9500 . ?
C12 C13 1.384(4) . ?
C12 H12 0.9500 . ?
C13 N2 1.382(3) . ?
C13 C14 1.419(4) . ?
C14 C15 1.390(4) . ?
C14 C16 1.446(4) . ?
C15 H15 0.9500 . ?
C16 C17 1.385(4) . ?
C16 C21 1.413(4) . ?
C17 C18 1.390(4) . ?
C17 H17 0.9500 . ?
C18 C19 1.419(4) . ?
C18 C22 1.465(4) . ?
C19 C20 1.376(4) . ?
C19 H19 0.9500 . ?
C20 C21 1.383(4) . ?
C20 H20 0.9500 . ?
C21 N2 1.387(3) . ?
C22 N3 1.362(3) . ?
C22 C23 1.402(4) . ?
C23 C26 1.406(4) . ?
C23 C24 1.506(4) . ?
C24 C25 1.530(5) . ?
C24 H24A 0.9900 . ?
C24 H24B 0.9900 . ?
C25 H25A 0.9800 . ?
C25 H25B 0.9800 . ?
C25 H25C 0.9800 . ?
C26 C29 1.397(4) . ?
C26 C27 1.501(4) . ?
C27 C28 1.508(6) . ?
C27 H27A 0.9900 . ?
C27 H27B 0.9900 . ?
C28 H28A 0.9800 . ?
C28 H28B 0.9800 . ?
C28 H28C 0.9800 . ?
C29 N3 1.384(3) . ?
C29 C30 1.417(4) . ?
C30 O2 1.235(4) . ?
C30 H30 0.9500 . ?
C31 O3 1.384(4) . ?
C31 C32 1.487(6) . ?
C31 H31A 0.9900 . ?
C31 H31B 0.9900 . ?
C32 C33 1.474(6) . ?
C32 H32A 0.9900 . ?
C32 H32B 0.9900 . ?
C33 C34 1.493(5) . ?
C33 H33A 0.9900 . ?
C33 H33B 0.9900 . ?
C34 O3 1.418(4) . ?
C34 H34A 0.9900 . ?
C34 H34B 0.9900 . ?
N1 H1 0.8800 . ?
N2 H2 0.8800 . ?
N3 H3 0.8800 . ?
